data_4083708
loop_
_publ_author_name
'Bellham, Peter'
'Hill, Michael S.'
'Kociok-K\"ohn, Gabriele'

_publ_section_title
;
 Stoichiometric and Catalytic Reactivity oftert-Butylamine--Borane with
 Calcium Silylamides
;
_journal_issue 20
_journal_name_full Organometallics
_journal_page_first 5716
_journal_paper_doi 10.1021/om500467b
_journal_volume 33
_journal_year 2014
_chemical_formula_moiety 'C4 H16 B2 Ca O'
_chemical_formula_sum 'C4 H16 B2 Ca O'
_chemical_formula_weight 141.87
_chemical_name_systematic
;
 ?
;
_space_group_IT_number 14
_symmetry_cell_setting monoclinic
_symmetry_space_group_name_Hall '-P 2yn'
_symmetry_space_group_name_H-M 'P 1 21/n 1'
_atom_sites_solution_hydrogens geom
_atom_sites_solution_primary direct
_atom_sites_solution_secondary difmap
_audit_creation_method SHELXL-97
_cell_angle_alpha 90.00
_cell_angle_beta 92.090(4)
_cell_angle_gamma 90.00
_cell_formula_units_Z 4
_cell_length_a 4.3659(3)
_cell_length_b 12.3208(8)
_cell_length_c 15.5787(10)
_cell_measurement_reflns_used 31771
_cell_measurement_temperature 150(2)
_cell_measurement_theta_max 25.028
_cell_measurement_theta_min 2.910
_cell_volume 837.44(10)
_computing_cell_refinement 'HKL Scalepack (Otwinowski & Minor, 1997)'
_computing_data_collection 'Collect (Nonius BV, 1997-2000)'
_computing_data_reduction
;
 DENZO-SCALEPACK Z. Otwinowski and W. Minor, " 
 Processing of X-ray Diffraction Data Collected in Oscillation Mode ", 
 Methods in Enzymology, Volume 276: Macromolecular Crystallography, 
 part A, p.307-326, 1997,C.W. Carter, Jr. & R. M. Sweet, Eds., Academic Press.
;
_computing_molecular_graphics 'ORTEP3 for Windows - Farrugia, L. J. J. Appl. Crystallogr. 1997, 30, 565'
_computing_publication_material
;
 'WinGX publication routines, Farrugia, 
 L. J., J. Appl. Crystallogr., 1999, 32, 837-838
;
_computing_structure_refinement
;
 Sheldrick GM (2008) Acta Crystallogr A64:112--122 and 
 C. B. H\"ubschle, G. M. Sheldrick and B. Dittrich
 ShelXle: a Qt graphical user interface for SHELXL
 J. Appl. Cryst., 44, (2011) 1281-1284.
;
_computing_structure_solution
; 
 SIR97- Altomare A., Burla M.C., Camalli M., Cascarano G.L., Giacovazzo C. , 
 Guagliardi A., Moliterni A.G.G., Polidori G.,Spagna R. 
 (1999) J. Appl. Cryst. 32, 115-119
;
_diffrn_ambient_temperature 150(2)
_diffrn_measured_fraction_theta_full 0.994
_diffrn_measured_fraction_theta_max 0.994
_diffrn_measurement_device_type 'Nonius Kappa CCD'
_diffrn_measurement_method '328 1.5 degree images with \w scans'
_diffrn_radiation_monochromator graphite
_diffrn_radiation_source 'fine-focus sealed tube'
_diffrn_radiation_type MoK\a
_diffrn_radiation_wavelength 0.71073
_diffrn_reflns_av_R_equivalents 0.0000
_diffrn_reflns_av_sigmaI/netI 0.0856
_diffrn_reflns_limit_h_max 5
_diffrn_reflns_limit_h_min -5
_diffrn_reflns_limit_k_max 14
_diffrn_reflns_limit_k_min -14
_diffrn_reflns_limit_l_max 18
_diffrn_reflns_limit_l_min -18
_diffrn_reflns_number 11878
_diffrn_reflns_theta_full 25.04
_diffrn_reflns_theta_max 25.04
_diffrn_reflns_theta_min 3.56
_diffrn_standards_decay_% 0
_diffrn_standards_number 0
_exptl_absorpt_coefficient_mu 0.665
_exptl_absorpt_correction_T_max 0.8785
_exptl_absorpt_correction_T_min 0.8255
_exptl_absorpt_correction_type multi-scan
_exptl_absorpt_process_details
;
multi-scan from symmetry-related measurements 
 Sortav (Blessing 1995)
;
_exptl_crystal_density_diffrn 1.125
_exptl_crystal_density_method 'not measured'
_exptl_crystal_F_000 312
_exptl_crystal_size_max 0.30
_exptl_crystal_size_mid 0.25
_exptl_crystal_size_min 0.20
_refine_diff_density_max 1.592
_refine_diff_density_min -2.284
_refine_diff_density_rms 0.192
_refine_ls_extinction_method none
_refine_ls_goodness_of_fit_ref 1.172
_refine_ls_hydrogen_treatment mixed
_refine_ls_matrix_type full
_refine_ls_number_parameters 107
_refine_ls_number_reflns 11878
_refine_ls_number_restraints 0
_refine_ls_restrained_S_all 1.172
_refine_ls_R_factor_all 0.1557
_refine_ls_R_factor_gt 0.1241
_refine_ls_shift/su_max 0.000
_refine_ls_shift/su_mean 0.000
_refine_ls_structure_factor_coef Fsqd
_refine_ls_weighting_details 'calc w=1/[\s^2^(Fo^2^)+(0.1388P)^2^+7.4034P] where P=(Fo^2^+2Fc^2^)/3'
_refine_ls_weighting_scheme calc
_refine_ls_wR_factor_gt 0.3206
_refine_ls_wR_factor_ref 0.3430
_reflns_number_gt 9075
_reflns_number_total 11878
_reflns_threshold_expression >2sigma(I)
_cod_data_source_file om500467b_si_002.cif
_cod_data_source_block 5
_cod_original_sg_symbol_H-M 'P 21/n'
_cod_database_code 4083708

loop_
_symmetry_equiv_pos_as_xyz
'x, y, z'
'-x+1/2, y+1/2, -z+1/2'
'-x, -y, -z'
'x-1/2, -y-1/2, z-1/2'

loop_
_atom_site_label
_atom_site_type_symbol
_atom_site_fract_x
_atom_site_fract_y
_atom_site_fract_z
_atom_site_U_iso_or_equiv
_atom_site_adp_type
_atom_site_occupancy
_atom_site_symmetry_multiplicity
_atom_site_calc_flag
_atom_site_refinement_flags
Ca Ca 0.27406(16) 0.09121(5) 0.10534(4) 0.0250(3) Uani 1 1 d .
B1 B -0.2306(11) 0.2280(4) 0.1245(3) 0.0319(10) Uani 1 1 d .
H1C H -0.40(2) 0.279(6) 0.138(5) 0.17(3) Uiso 1 1 d .
H1D H -0.258(6) 0.150(2) 0.1636(17) 0.006(7) Uiso 1 1 d .
H1E H -0.015(9) 0.260(3) 0.110(2) 0.039(10) Uiso 1 1 d .
H1F H -0.248(13) 0.200(5) 0.059(4) 0.100(19) Uiso 1 1 d .
B2 B -0.2296(10) -0.0739(3) 0.0841(3) 0.0267(9) Uani 1 1 d .
H2C H -0.413(8) -0.081(3) 0.123(2) 0.030(9) Uiso 1 1 d .
H2D H -0.225(9) -0.156(3) 0.043(2) 0.041(11) Uiso 1 1 d .
H2E H -0.039(10) -0.068(3) 0.124(3) 0.049(12) Uiso 1 1 d .
H2F H -0.276(7) 0.007(3) 0.039(2) 0.026(9) Uiso 1 1 d .
O O 0.2852(5) 0.07644(18) 0.25607(14) 0.0280(6) Uani 1 1 d .
C1 C 0.3120(9) 0.1680(3) 0.3147(2) 0.0349(9) Uani 1 1 d .
H1A H 0.1692 0.2266 0.2962 0.042 Uiso 1 1 calc R
H1B H 0.5235 0.1971 0.3161 0.042 Uiso 1 1 calc R
C2 C 0.2322(11) 0.1260(3) 0.4023(2) 0.0420(10) Uani 1 1 d .
H2A H 0.0173 0.1434 0.4150 0.050 Uiso 1 1 calc R
H2B H 0.3695 0.1575 0.4477 0.050 Uiso 1 1 calc R
C3 C 0.2784(11) 0.0045(3) 0.3956(2) 0.0405(10) Uani 1 1 d .
H3A H 0.1464 -0.0354 0.4352 0.049 Uiso 1 1 calc R
H3B H 0.4951 -0.0158 0.4077 0.049 Uiso 1 1 calc R
C4 C 0.1832(10) -0.0169(3) 0.3022(2) 0.0374(10) Uani 1 1 d .
H4A H 0.2817 -0.0837 0.2811 0.045 Uiso 1 1 calc R
H4B H -0.0420 -0.0251 0.2955 0.045 Uiso 1 1 calc R

loop_
_atom_site_aniso_label
_atom_site_aniso_U_11
_atom_site_aniso_U_22
_atom_site_aniso_U_33
_atom_site_aniso_U_23
_atom_site_aniso_U_13
_atom_site_aniso_U_12
Ca 0.0298(4) 0.0236(4) 0.0216(4) -0.0010(3) -0.0005(3) 0.0016(4)
B1 0.029(2) 0.030(2) 0.037(2) 0.0017(19) 0.004(2) -0.001(2)
B2 0.024(2) 0.032(2) 0.024(2) -0.0006(17) 0.0030(18) -0.0008(19)
O 0.0368(14) 0.0236(12) 0.0234(12) -0.0004(10) -0.0007(10) -0.0014(11)
C1 0.042(2) 0.032(2) 0.030(2) -0.0051(16) -0.0049(17) -0.0035(18)
C2 0.064(3) 0.035(2) 0.0270(19) -0.0051(16) 0.0012(19) -0.002(2)
C3 0.066(3) 0.033(2) 0.0221(18) 0.0013(16) -0.0030(19) 0.001(2)
C4 0.051(3) 0.036(2) 0.0245(19) 0.0054(16) -0.0041(18) -0.0184(19)

loop_
_atom_type_symbol
_atom_type_description
_atom_type_scat_dispersion_real
_atom_type_scat_dispersion_imag
_atom_type_scat_source
C C 0.0033 0.0016 'International Tables Vol C Tables 4.2.6.8 and 6.1.1.4'
H H 0.0000 0.0000 'International Tables Vol C Tables 4.2.6.8 and 6.1.1.4'
B B 0.0013 0.0007 'International Tables Vol C Tables 4.2.6.8 and 6.1.1.4'
O O 0.0106 0.0060 'International Tables Vol C Tables 4.2.6.8 and 6.1.1.4'
Ca Ca 0.2262 0.3064 'International Tables Vol C Tables 4.2.6.8 and 6.1.1.4'

loop_
_geom_angle_atom_site_label_1
_geom_angle_atom_site_label_2
_geom_angle_atom_site_label_3
_geom_angle
_geom_angle_site_symmetry_1
_geom_angle_site_symmetry_3
O Ca B1 87.22(11) . 1_655
O Ca B1 85.87(11) . .
B1 Ca B1 103.79(15) 1_655 .
O Ca B2 171.06(10) . 3
B1 Ca B2 100.08(12) 1_655 3
B1 Ca B2 97.26(12) . 3
O Ca B2 93.95(10) . 1_655
B1 Ca B2 81.91(12) 1_655 1_655
B1 Ca B2 174.27(12) . 1_655
B2 Ca B2 82.10(12) 3 1_655
O Ca B2 92.64(9) . .
B1 Ca B2 175.16(12) 1_655 .
B1 Ca B2 81.01(12) . .
B2 Ca B2 79.64(12) 3 .
B2 Ca B2 93.28(11) 1_655 .
O Ca Ca 90.90(6) . 1_655
B1 Ca Ca 38.50(10) 1_655 1_655
B1 Ca Ca 142.30(10) . 1_655
B2 Ca Ca 91.68(8) 3 1_655
B2 Ca Ca 43.41(8) 1_655 1_655
B2 Ca Ca 136.69(8) . 1_655
O Ca Ca 89.10(6) . 1_455
B1 Ca Ca 141.50(10) 1_655 1_455
B1 Ca Ca 37.70(10) . 1_455
B2 Ca Ca 88.32(8) 3 1_455
B2 Ca Ca 136.59(8) 1_655 1_455
B2 Ca Ca 43.31(8) . 1_455
Ca Ca Ca 180.0 1_655 1_455
O Ca H1D 70.3(6) . .
B1 Ca H1D 119.7(6) 1_655 .
B1 Ca H1D 24.1(6) . .
B2 Ca H1D 109.7(6) 3 .
B2 Ca H1D 151.3(6) 1_655 .
B2 Ca H1D 64.7(6) . .
Ca Ca H1D 153.8(6) 1_655 .
Ca Ca H1D 26.2(6) 1_455 .
O Ca H1E 91.5(9) . .
B1 Ca H1E 83.1(10) 1_655 .
B1 Ca H1E 21.8(9) . .
B2 Ca H1E 94.5(9) 3 .
B2 Ca H1E 163.7(9) 1_655 .
B2 Ca H1E 101.8(10) . .
Ca Ca H1E 121.3(10) 1_655 .
Ca Ca H1E 58.7(10) 1_455 .
H1D Ca H1E 44.6(11) . .
O Ca H1F 106.7(13) . .
B1 Ca H1F 112.0(12) 1_655 .
B1 Ca H1F 22.3(13) . .
B2 Ca H1F 75.5(13) 3 .
B2 Ca H1F 155.2(13) 1_655 .
B2 Ca H1F 72.6(12) . .
Ca Ca H1F 146.0(12) 1_655 .
Ca Ca H1F 34.0(12) 1_455 .
H1D Ca H1F 37.9(13) . .
H1E Ca H1F 32.5(14) . .
O Ca H2E 78.9(10) . .
B1 Ca H2E 158.5(11) 1_655 .
B1 Ca H2E 91.5(10) . .
B2 Ca H2E 92.6(10) 3 .
B2 Ca H2E 82.8(10) 1_655 .
B2 Ca H2E 17.9(11) . .
Ca Ca H2E 124.7(10) 1_655 .
Ca Ca H2E 55.3(10) 1_455 .
H1D Ca H2E 70.9(11) . .
H1E Ca H2E 113.3(14) . .
H1F Ca H2E 87.8(16) . .
O Ca H2F 109.3(6) . .
B1 Ca H2F 159.1(7) 1_655 .
B1 Ca H2F 66.0(7) . .
B2 Ca H2F 64.9(6) 3 .
B2 Ca H2F 108.8(7) 1_655 .
B2 Ca H2F 24.2(7) . .
Ca Ca H2F 148.1(6) 1_655 .
Ca Ca H2F 31.9(6) 1_455 .
H1D Ca H2F 58.0(9) . .
H1E Ca H2F 83.7(12) . .
H1F Ca H2F 51.8(14) . .
H2E Ca H2F 42.1(12) . .
Ca B1 Ca 103.79(15) 1_455 .
Ca B1 H1C 80(5) 1_455 .
Ca B1 H1C 174(5) . .
Ca B1 H1D 56.4(14) 1_455 .
Ca B1 H1D 69.5(14) . .
H1C B1 H1D 109(5) . .
Ca B1 H1E 156(2) 1_455 .
Ca B1 H1E 59(2) . .
H1C B1 H1E 119(5) . .
H1D B1 H1E 122(2) . .
Ca B1 H1F 71(3) 1_455 .
Ca B1 H1F 75(3) . .
H1C B1 H1F 112(5) . .
H1D B1 H1F 103(3) . .
H1E B1 H1F 87(3) . .
Ca B2 Ca 97.90(12) 3 1_455
Ca B2 Ca 100.36(12) 3 .
Ca B2 Ca 93.28(11) 1_455 .
Ca B2 H2C 124(2) 3 .
Ca B2 H2C 53.5(19) 1_455 .
Ca B2 H2C 125.1(19) . .
Ca B2 H2D 53.4(18) 3 .
Ca B2 H2D 131.1(18) 1_455 .
Ca B2 H2D 127.0(18) . .
H2C B2 H2D 106(3) . .
Ca B2 H2E 129(2) 3 .
Ca B2 H2E 118(2) 1_455 .
Ca B2 H2E 47(2) . .
H2C B2 H2E 106(3) . .
H2D B2 H2E 111(3) . .
Ca B2 H2F 58.8(15) 3 .
Ca B2 H2F 54.0(15) 1_455 .
Ca B2 H2F 67.8(15) . .
H2C B2 H2F 107(2) . .
H2D B2 H2F 112(2) . .
H2E B2 H2F 114(3) . .
C4 O C1 109.1(2) . .
C4 O Ca 124.43(19) . .
C1 O Ca 124.40(19) . .
O C1 C2 106.6(3) . .
O C1 H1A 110.4 . .
C2 C1 H1A 110.4 . .
O C1 H1B 110.4 . .
C2 C1 H1B 110.4 . .
H1A C1 H1B 108.6 . .
C1 C2 C3 103.9(3) . .
C1 C2 H2A 111.0 . .
C3 C2 H2A 111.0 . .
C1 C2 H2B 111.0 . .
C3 C2 H2B 111.0 . .
H2A C2 H2B 109.0 . .
C2 C3 C4 101.8(3) . .
C2 C3 H3A 111.4 . .
C4 C3 H3A 111.4 . .
C2 C3 H3B 111.4 . .
C4 C3 H3B 111.4 . .
H3A C3 H3B 109.3 . .
O C4 C3 105.1(3) . .
O C4 H4A 110.7 . .
C3 C4 H4A 110.7 . .
O C4 H4B 110.7 . .
C3 C4 H4B 110.7 . .
H4A C4 H4B 108.8 . .

loop_
_geom_bond_atom_site_label_1
_geom_bond_atom_site_label_2
_geom_bond_distance
_geom_bond_site_symmetry_2
Ca O 2.354(2) .
Ca B1 2.749(5) 1_655
Ca B1 2.799(5) .
Ca B2 2.958(4) 3
Ca B2 3.000(4) 1_655
Ca B2 3.005(4) .
Ca Ca 4.3659(3) 1_655
Ca Ca 4.3659(3) 1_455
Ca H1D 2.63(3) .
Ca H1E 2.43(4) .
Ca H1F 2.72(6) .
Ca H2E 2.42(4) .
Ca H2F 2.78(3) .
B1 Ca 2.749(5) 1_455
B1 H1C 1.00(8) .
B1 H1D 1.15(3) .
B1 H1E 1.05(4) .
B1 H1F 1.07(6) .
B2 Ca 2.958(4) 3
B2 Ca 3.000(4) 1_455
B2 H2C 1.02(4) .
B2 H2D 1.20(4) .
B2 H2E 1.03(4) .
B2 H2F 1.23(3) .
O C4 1.436(4) .
O C1 1.453(4) .
C1 C2 1.512(5) .
C1 H1A 0.9900 .
C1 H1B 0.9900 .
C2 C3 1.515(5) .
C2 H2A 0.9900 .
C2 H2B 0.9900 .
C3 C4 1.522(5) .
C3 H3A 0.9900 .
C3 H3B 0.9900 .
C4 H4A 0.9900 .
C4 H4B 0.9900 .
